data_4075677
loop_
_publ_author_name
'Johnson, Charles A.'
'Haley, Michael M.'
'Rather, Elisabeth'
'Han, Fusen'
'Weakley, Timothy J. R.'

_publ_section_title
;
 Selective Metallacyclization and Crystallographic Characterization of
 Structurally Related Platina-annulenes
;
_journal_issue 6
_journal_name_full Organometallics
_journal_page_first 1161
_journal_paper_doi 10.1021/om0490987
_journal_volume 24
_journal_year 2005
_chemical_formula_sum 'C71 H52 P2 Pt'
_chemical_formula_weight 1162.16
_chemical_name_systematic
; 
 ? 
;
_space_group_IT_number 14
_symmetry_cell_setting monoclinic
_symmetry_space_group_name_Hall '-P 2yn'
_symmetry_space_group_name_H-M 'P 1 21/n 1'
_atom_sites_solution_hydrogens geom
_atom_sites_solution_primary direct
_atom_sites_solution_secondary difmap
_audit_creation_method SHELXL-97
_cell_angle_alpha 90.00
_cell_angle_beta 101.914(4)
_cell_angle_gamma 90.00
_cell_formula_units_Z 4
_cell_length_a 16.672(3)
_cell_length_b 14.112(3)
_cell_length_c 25.808(5)
_cell_measurement_reflns_used 1103
_cell_measurement_temperature 153(2)
_cell_measurement_theta_max 14.08
_cell_measurement_theta_min 2.16
_cell_volume 5941(2)
_computing_cell_refinement 'Bruker SMART'
_computing_data_collection 'Bruker SMART'
_computing_data_reduction 'Bruker SAINT'
_computing_molecular_graphics 'Bruker SHELXTL'
_computing_publication_material 'Bruker SHELXTL'
_computing_structure_refinement 'SHELXL-97 (Sheldrick, 1997)'
_computing_structure_solution 'SHELXS-97 (Sheldrick, 1990)'
_diffrn_ambient_temperature 153(2)
_diffrn_measured_fraction_theta_full 0.997
_diffrn_measured_fraction_theta_max 0.997
_diffrn_measurement_device_type 'CCD area detector'
_diffrn_measurement_method 'phi and omega scans'
_diffrn_radiation_monochromator graphite
_diffrn_radiation_source 'fine-focus sealed tube'
_diffrn_radiation_type MoK\a
_diffrn_radiation_wavelength 0.71073
_diffrn_reflns_av_R_equivalents 0.2413
_diffrn_reflns_av_sigmaI/netI 0.2464
_diffrn_reflns_limit_h_max 19
_diffrn_reflns_limit_h_min -20
_diffrn_reflns_limit_k_max 17
_diffrn_reflns_limit_k_min -16
_diffrn_reflns_limit_l_max 31
_diffrn_reflns_limit_l_min -31
_diffrn_reflns_number 42127
_diffrn_reflns_theta_full 25.37
_diffrn_reflns_theta_max 25.37
_diffrn_reflns_theta_min 1.61
_exptl_absorpt_coefficient_mu 2.455
_exptl_absorpt_correction_T_max 1.000
_exptl_absorpt_correction_T_min 0.696
_exptl_absorpt_correction_type empirical
_exptl_crystal_colour colorless
_exptl_crystal_density_diffrn 1.299
_exptl_crystal_density_meas ?
_exptl_crystal_density_method 'not measured'
_exptl_crystal_description block
_exptl_crystal_F_000 2344
_exptl_crystal_size_max 0.2
_exptl_crystal_size_mid 0.2
_exptl_crystal_size_min 0.2
_refine_diff_density_max 1.362
_refine_diff_density_min -1.287
_refine_diff_density_rms 0.157
_refine_ls_extinction_method none
_refine_ls_goodness_of_fit_ref 0.950
_refine_ls_hydrogen_treatment mixed
_refine_ls_matrix_type full
_refine_ls_number_parameters 608
_refine_ls_number_reflns 10876
_refine_ls_number_restraints 41
_refine_ls_restrained_S_all 0.950
_refine_ls_R_factor_all 0.2169
_refine_ls_R_factor_gt 0.0828
_refine_ls_shift/su_max 0.656
_refine_ls_shift/su_mean 0.020
_refine_ls_structure_factor_coef Fsqd
_refine_ls_weighting_details 'calc w=1/[\s^2^(Fo^2^)+(0.0883P)^2^+0.0000P] where P=(Fo^2^+2Fc^2^)/3'
_refine_ls_weighting_scheme calc
_refine_ls_wR_factor_gt 0.1651
_refine_ls_wR_factor_ref 0.2211
_reflns_number_gt 4539
_reflns_number_total 10876
_reflns_threshold_expression >2sigma(I)
_cod_data_source_file om0490987si20041120_021441.cif
_cod_data_source_block 10
_cod_depositor_comments
;
The following automatic conversions were performed:

'_symmetry_cell_setting' value 'Monoclinic' changed to 'monoclinic'
according to /home/saulius/struct/CIF-dictionaries/cif_core.dic
dictionary named 'cif_core.dic' version 2.4.1 from 2010-06-29.

Automatic conversion script
Id: cif_fix_values 1715 2011-07-08 13:25:40Z adriana 

The following automatic conversions were performed:

'_exptl_crystal_density_meas' value 'not measured' was changed to '?'
- the value is perceived as not measured.

Automatic conversion script
Id: cif_fix_values 3008 2015-01-20 13:52:24Z robertas 
;
_cod_original_sg_symbol_H-M P2(1)/n
_cod_database_code 4075677

loop_
_symmetry_equiv_pos_as_xyz
'x, y, z'
'-x+1/2, y+1/2, -z+1/2'
'-x, -y, -z'
'x-1/2, -y-1/2, z-1/2'

loop_
_atom_site_label
_atom_site_type_symbol
_atom_site_fract_x
_atom_site_fract_y
_atom_site_fract_z
_atom_site_U_iso_or_equiv
_atom_site_adp_type
_atom_site_occupancy
_atom_site_symmetry_multiplicity
_atom_site_calc_flag
_atom_site_refinement_flags
Pt1 Pt 0.21706(4) 0.20390(4) 0.12994(2) 0.0427(2) Uani 1 1 d .
P1 P 0.2150(3) 0.1924(3) 0.21736(15) 0.0518(11) Uani 1 1 d .
P2 P 0.1822(3) 0.0477(3) 0.12528(16) 0.0488(11) Uani 1 1 d .
C1 C 0.2631(9) 0.3305(10) 0.1369(6) 0.055(4) Uani 1 1 d D
C2 C 0.2995(8) 0.4091(11) 0.1384(6) 0.050(4) Uani 1 1 d D
C3 C 0.3570(9) 0.4856(9) 0.1374(6) 0.045(4) Uani 1 1 d .
C4 C 0.4294(8) 0.4841(10) 0.1748(6) 0.051(4) Uani 1 1 d .
H4 H 0.4389 0.4359 0.2011 0.061 Uiso 1 1 calc R
C5 C 0.4887(11) 0.5541(12) 0.1739(8) 0.073(6) Uani 1 1 d .
C6 C 0.4733(12) 0.6222(12) 0.1351(8) 0.079(6) Uani 1 1 d .
H6 H 0.5143 0.6680 0.1331 0.095 Uiso 1 1 calc R
C7 C 0.3979(11) 0.6257(11) 0.0981(7) 0.066(5) Uani 1 1 d .
H7 H 0.3882 0.6751 0.0726 0.079 Uiso 1 1 calc R
C8 C 0.3384(10) 0.5584(10) 0.0987(7) 0.056(5) Uani 1 1 d .
C9 C 0.2627(11) 0.5658(9) 0.0636(7) 0.056(5) Uani 1 1 d D
C10 C 0.1994(11) 0.5742(10) 0.0359(6) 0.052(4) Uani 1 1 d D
C11 C 0.1180(11) 0.5888(11) 0.0030(7) 0.060(5) Uani 1 1 d .
C12 C 0.0696(12) 0.6670(11) 0.0140(7) 0.073(5) Uani 1 1 d .
H12 H 0.0936 0.7107 0.0407 0.088 Uiso 1 1 calc R
C13 C -0.0104(11) 0.6821(12) -0.0122(8) 0.066(5) Uani 1 1 d .
H13 H -0.0421 0.7314 -0.0015 0.080 Uiso 1 1 calc R
C14 C -0.0427(12) 0.6252(15) -0.0537(8) 0.081(6) Uani 1 1 d .
H14 H -0.0966 0.6362 -0.0735 0.097 Uiso 1 1 calc R
C15 C 0.0041(12) 0.5502(12) -0.0671(6) 0.067(5) Uani 1 1 d .
H15 H -0.0185 0.5117 -0.0968 0.081 Uiso 1 1 calc R
C16 C 0.0820(10) 0.5302(12) -0.0388(7) 0.054(4) Uani 1 1 d .
C17 C 0.1254(10) 0.4506(13) -0.0521(6) 0.056(5) Uani 1 1 d D
C18 C 0.1593(10) 0.3831(12) -0.0648(6) 0.050(4) Uani 1 1 d D
C19 C 0.2000(9) 0.2983(12) -0.0819(6) 0.052(4) Uani 1 1 d .
C20 C 0.2088(10) 0.2978(14) -0.1337(8) 0.076(5) Uani 1 1 d .
H20 H 0.1858 0.3466 -0.1575 0.092 Uiso 1 1 calc R
C21 C 0.2524(11) 0.2236(14) -0.1501(7) 0.067(5) Uani 1 1 d .
H21 H 0.2612 0.2239 -0.1854 0.080 Uiso 1 1 calc R
C22 C 0.2833(10) 0.1496(14) -0.1171(7) 0.066(5) Uani 1 1 d .
C23 C 0.2721(9) 0.1530(12) -0.0663(6) 0.051(4) Uani 1 1 d .
H23 H 0.2949 0.1039 -0.0426 0.061 Uiso 1 1 calc R
C24 C 0.2288(8) 0.2250(11) -0.0475(6) 0.051(4) Uani 1 1 d .
C25 C 0.2190(9) 0.2235(10) 0.0060(6) 0.051(4) Uani 1 1 d .
C26 C 0.2154(8) 0.2130(9) 0.0516(6) 0.042(4) Uani 1 1 d .
C27 C 0.5705(14) 0.5586(15) 0.2139(9) 0.117(9) Uani 1 1 d D
C28 C 0.6423(13) 0.5518(17) 0.1882(10) 0.199(16) Uani 1 1 d D
H28A H 0.6918 0.5719 0.2133 0.298 Uiso 1 1 calc R
H28B H 0.6336 0.5929 0.1570 0.298 Uiso 1 1 calc R
H28C H 0.6488 0.4861 0.1775 0.298 Uiso 1 1 calc R
C29 C 0.5801(18) 0.653(2) 0.2412(12) 0.29(3) Uani 1 1 d D
H29A H 0.5711 0.6460 0.2774 0.434 Uiso 1 1 calc R
H29B H 0.5399 0.6977 0.2217 0.434 Uiso 1 1 calc R
H29C H 0.6356 0.6773 0.2425 0.434 Uiso 1 1 calc R
C30 C 0.5774(13) 0.485(2) 0.2544(10) 0.28(3) Uani 1 1 d D
H30A H 0.5440 0.4300 0.2399 0.414 Uiso 1 1 calc R
H30B H 0.5579 0.5095 0.2851 0.414 Uiso 1 1 calc R
H30C H 0.6348 0.4653 0.2654 0.414 Uiso 1 1 calc R
C31 C 0.3334(11) 0.0685(15) -0.1356(7) 0.078(6) Uani 1 1 d .
C32 C 0.4222(11) 0.0745(16) -0.1027(7) 0.108(7) Uani 1 1 d .
H32A H 0.4222 0.0616 -0.0653 0.162 Uiso 1 1 calc R
H32B H 0.4442 0.1381 -0.1060 0.162 Uiso 1 1 calc R
H32C H 0.4566 0.0276 -0.1158 0.162 Uiso 1 1 calc R
C33 C 0.3366(11) 0.0722(14) -0.1953(7) 0.094(7) Uani 1 1 d .
H33A H 0.3485 0.0088 -0.2073 0.140 Uiso 1 1 calc R
H33B H 0.3798 0.1161 -0.2005 0.140 Uiso 1 1 calc R
H33C H 0.2837 0.0939 -0.2158 0.140 Uiso 1 1 calc R
C34 C 0.2966(11) -0.0269(14) -0.1268(7) 0.094(6) Uani 1 1 d .
H34A H 0.2920 -0.0325 -0.0897 0.141 Uiso 1 1 calc R
H34B H 0.3320 -0.0775 -0.1354 0.141 Uiso 1 1 calc R
H34C H 0.2421 -0.0323 -0.1497 0.141 Uiso 1 1 calc R
C35 C 0.1701(12) 0.0790(12) 0.2263(7) 0.079(6) Uani 1 1 d .
H35A H 0.1827 0.0615 0.2643 0.095 Uiso 1 1 calc R
H35B H 0.1098 0.0823 0.2144 0.095 Uiso 1 1 calc R
C36 C 0.2056(10) 0.0041(11) 0.1937(6) 0.073(6) Uani 1 1 d .
H36A H 0.1796 -0.0583 0.1962 0.087 Uiso 1 1 calc R
H36B H 0.2655 -0.0022 0.2066 0.087 Uiso 1 1 calc R
C37 C 0.0752(9) 0.0217(10) 0.1000(5) 0.043(4) Uani 1 1 d .
C38 C 0.0290(10) 0.0859(12) 0.0678(8) 0.078(6) Uani 1 1 d .
H38 H 0.0531 0.1439 0.0602 0.093 Uiso 1 1 calc R
C39 C -0.0539(10) 0.0681(14) 0.0454(8) 0.089(6) Uani 1 1 d .
H39 H -0.0852 0.1131 0.0223 0.106 Uiso 1 1 calc R
C40 C -0.0888(11) -0.0138(14) 0.0570(8) 0.077(6) Uani 1 1 d .
H40 H -0.1449 -0.0259 0.0422 0.092 Uiso 1 1 calc R
C41 C -0.0444(12) -0.0782(14) 0.0895(8) 0.084(6) Uani 1 1 d .
H41 H -0.0699 -0.1344 0.0983 0.100 Uiso 1 1 calc R
C42 C 0.0368(10) -0.0632(12) 0.1098(7) 0.081(6) Uani 1 1 d .
H42 H 0.0679 -0.1109 0.1309 0.098 Uiso 1 1 calc R
C43 C 0.2387(9) -0.0268(10) 0.0880(6) 0.052(4) Uani 1 1 d .
C44 C 0.3086(13) 0.0070(13) 0.0755(7) 0.077(6) Uani 1 1 d .
H44 H 0.3268 0.0687 0.0873 0.093 Uiso 1 1 calc R
C45 C 0.3539(11) -0.0437(13) 0.0468(7) 0.075(5) Uani 1 1 d .
H45 H 0.4024 -0.0172 0.0388 0.090 Uiso 1 1 calc R
C46 C 0.3292(12) -0.1339(14) 0.0292(7) 0.083(6) Uani 1 1 d .
H46 H 0.3583 -0.1691 0.0076 0.100 Uiso 1 1 calc R
C47 C 0.2617(12) -0.1702(12) 0.0439(8) 0.087(7) Uani 1 1 d .
H47 H 0.2468 -0.2342 0.0354 0.105 Uiso 1 1 calc R
C48 C 0.2132(10) -0.1156(11) 0.0714(8) 0.081(6) Uani 1 1 d .
H48 H 0.1634 -0.1403 0.0782 0.097 Uiso 1 1 calc R
C49 C 0.3130(11) 0.1912(11) 0.2622(6) 0.061(5) Uani 1 1 d .
C50 C 0.3755(13) 0.2301(16) 0.2487(10) 0.124(9) Uani 1 1 d .
H50 H 0.3682 0.2600 0.2151 0.149 Uiso 1 1 calc R
C51 C 0.4547(15) 0.2305(16) 0.2818(13) 0.170(14) Uani 1 1 d .
H51 H 0.4997 0.2577 0.2698 0.204 Uiso 1 1 calc R
C52 C 0.4657(17) 0.1911(18) 0.3315(12) 0.126(12) Uani 1 1 d .
H52 H 0.5171 0.1933 0.3556 0.151 Uiso 1 1 calc R
C53 C 0.4030(19) 0.1513(19) 0.3436(10) 0.125(11) Uani 1 1 d .
H53 H 0.4104 0.1199 0.3769 0.149 Uiso 1 1 calc R
C54 C 0.3241(14) 0.1507(15) 0.3112(8) 0.100(7) Uani 1 1 d .
H54 H 0.2794 0.1227 0.3232 0.120 Uiso 1 1 calc R
C55 C 0.1544(9) 0.2800(11) 0.2437(6) 0.057(4) Uani 1 1 d .
C56 C 0.1214(12) 0.3556(13) 0.2140(7) 0.083(6) Uani 1 1 d .
H56 H 0.1308 0.3628 0.1792 0.100 Uiso 1 1 calc R
C57 C 0.0752(13) 0.4210(17) 0.2336(9) 0.108(8) Uani 1 1 d .
H57 H 0.0523 0.4723 0.2115 0.130 Uiso 1 1 calc R
C58 C 0.0607(12) 0.4155(15) 0.2838(10) 0.097(7) Uani 1 1 d .
H58 H 0.0248 0.4590 0.2954 0.117 Uiso 1 1 calc R
C59 C 0.0985(12) 0.3468(15) 0.3164(8) 0.087(6) Uani 1 1 d .
H59 H 0.0944 0.3454 0.3525 0.105 Uiso 1 1 calc R
C60 C 0.1436(13) 0.2782(15) 0.2962(8) 0.094(7) Uani 1 1 d .
H60 H 0.1679 0.2283 0.3188 0.113 Uiso 1 1 calc R
C1S C 0.137(3) 0.658(4) 0.8414(16) 0.306(8) Uiso 1 1 d D
C2S C 0.143(3) 0.738(3) 0.875(2) 0.306(8) Uiso 1 1 d D
C3S C 0.224(3) 0.741(3) 0.9034(18) 0.306(8) Uiso 1 1 d D
C4S C 0.260(2) 0.653(4) 0.896(2) 0.306(8) Uiso 1 1 d D
C5S C 0.217(4) 0.621(3) 0.8465(19) 0.306(8) Uiso 1 1 d D
C21S C 0.516(3) 0.232(3) 0.1491(16) 0.306(8) Uiso 1 1 d D
C22S C 0.469(3) 0.200(2) 0.0921(16) 0.306(8) Uiso 1 1 d D
C23S C 0.452(3) 0.299(3) 0.0628(11) 0.306(8) Uiso 1 1 d D
C24S C 0.495(3) 0.281(3) 0.0142(17) 0.306(8) Uiso 1 1 d D
C25S C 0.435(3) 0.336(3) -0.0302(14) 0.306(8) Uiso 1 1 d D
C26S C 0.400(3) 0.413(3) 0.0030(18) 0.306(8) Uiso 1 1 d D

loop_
_atom_site_aniso_label
_atom_site_aniso_U_11
_atom_site_aniso_U_22
_atom_site_aniso_U_33
_atom_site_aniso_U_23
_atom_site_aniso_U_13
_atom_site_aniso_U_12
Pt1 0.0500(4) 0.0345(3) 0.0411(3) 0.0057(3) 0.0036(2) -0.0080(3)
P1 0.065(3) 0.046(2) 0.040(2) 0.007(2) 0.000(2) -0.009(2)
P2 0.050(3) 0.040(2) 0.052(3) 0.010(2) 0.002(2) -0.0055(19)
C1 0.043(10) 0.037(9) 0.079(12) 0.017(8) 0.000(8) -0.012(7)
C2 0.027(9) 0.074(12) 0.050(10) 0.014(9) 0.010(7) 0.007(8)
C3 0.039(9) 0.029(8) 0.074(11) -0.010(8) 0.023(9) -0.011(7)
C4 0.028(9) 0.039(9) 0.081(12) -0.018(8) -0.001(8) -0.005(7)
C5 0.061(13) 0.051(11) 0.110(16) -0.039(11) 0.025(12) -0.024(10)
C6 0.071(14) 0.051(12) 0.116(17) 0.011(12) 0.021(13) -0.021(10)
C7 0.069(13) 0.037(10) 0.091(14) 0.002(9) 0.015(11) -0.013(9)
C8 0.069(12) 0.022(8) 0.081(13) -0.018(8) 0.028(10) -0.019(8)
C9 0.058(12) 0.020(8) 0.082(13) 0.010(8) -0.003(10) 0.008(8)
C10 0.064(12) 0.030(9) 0.058(11) 0.013(8) 0.004(10) 0.000(8)
C11 0.087(14) 0.037(10) 0.058(12) 0.007(9) 0.020(10) -0.017(10)
C12 0.099(16) 0.039(10) 0.086(14) 0.014(9) 0.026(12) -0.009(10)
C13 0.047(11) 0.068(13) 0.080(14) 0.038(11) 0.004(10) 0.009(9)
C14 0.066(14) 0.098(16) 0.070(14) 0.045(13) -0.004(11) -0.001(13)
C15 0.099(16) 0.053(11) 0.050(11) 0.024(9) 0.014(11) 0.002(11)
C16 0.055(12) 0.053(11) 0.056(11) 0.015(9) 0.016(9) -0.004(9)
C17 0.053(12) 0.063(12) 0.048(11) 0.020(10) 0.003(9) -0.005(10)
C18 0.051(11) 0.052(11) 0.046(10) 0.015(9) 0.011(8) -0.010(9)
C19 0.052(10) 0.060(10) 0.043(9) 0.006(10) 0.007(8) -0.013(10)
C20 0.059(12) 0.071(13) 0.101(16) 0.009(13) 0.023(11) -0.017(11)
C21 0.062(12) 0.089(15) 0.049(11) 0.017(10) 0.014(9) -0.024(11)
C22 0.051(11) 0.087(14) 0.068(14) 0.013(11) 0.027(11) 0.009(10)
C23 0.035(9) 0.069(11) 0.051(11) 0.003(9) 0.012(8) -0.015(8)
C24 0.030(9) 0.060(11) 0.060(11) 0.017(9) 0.003(8) -0.001(8)
C25 0.051(10) 0.059(11) 0.046(10) 0.001(9) 0.016(8) -0.004(8)
C26 0.031(8) 0.031(8) 0.063(10) -0.001(8) 0.006(7) -0.006(7)
C27 0.065(16) 0.15(2) 0.14(2) -0.050(19) 0.010(16) 0.002(16)
C28 0.061(17) 0.18(3) 0.35(4) 0.15(3) 0.03(2) 0.034(17)
C29 0.20(4) 0.25(4) 0.33(5) -0.14(4) -0.15(3) 0.01(3)
C30 0.09(2) 0.37(5) 0.29(4) 0.23(4) -0.15(2) -0.14(3)
C31 0.063(14) 0.107(16) 0.071(14) 0.000(12) 0.033(11) -0.022(12)
C32 0.065(14) 0.17(2) 0.086(15) -0.014(15) 0.002(12) 0.006(14)
C33 0.099(16) 0.120(17) 0.068(14) -0.009(12) 0.030(12) 0.019(13)
C34 0.079(15) 0.118(17) 0.091(15) -0.011(14) 0.032(12) 0.021(13)
C35 0.126(17) 0.065(12) 0.051(12) 0.014(10) 0.030(12) -0.019(12)
C36 0.093(14) 0.062(12) 0.048(11) 0.033(9) -0.017(10) -0.050(11)
C37 0.046(10) 0.043(9) 0.040(9) -0.008(7) 0.007(7) -0.014(8)
C38 0.046(11) 0.054(11) 0.129(17) 0.018(11) 0.009(11) -0.008(9)
C39 0.040(12) 0.103(16) 0.111(17) 0.016(13) -0.010(11) -0.018(11)
C40 0.057(13) 0.079(14) 0.097(16) -0.010(12) 0.024(11) -0.033(11)
C41 0.071(15) 0.071(14) 0.105(17) 0.012(12) 0.010(12) -0.026(11)
C42 0.058(13) 0.072(13) 0.105(15) 0.005(11) -0.006(11) -0.041(10)
C43 0.040(10) 0.034(9) 0.074(12) -0.001(8) -0.005(9) -0.016(7)
C44 0.106(17) 0.070(13) 0.060(12) 0.001(10) 0.027(12) 0.029(13)
C45 0.074(14) 0.069(13) 0.081(14) 0.016(11) 0.012(11) -0.006(11)
C46 0.080(15) 0.077(15) 0.085(15) -0.016(12) 0.001(12) -0.001(12)
C47 0.064(14) 0.045(11) 0.15(2) -0.016(12) 0.004(13) -0.012(10)
C48 0.049(11) 0.041(10) 0.152(19) -0.020(11) 0.019(12) 0.004(9)
C49 0.090(14) 0.046(10) 0.039(10) -0.007(9) -0.003(9) -0.005(10)
C50 0.082(16) 0.118(19) 0.14(2) 0.065(16) -0.049(15) -0.025(14)
C51 0.10(2) 0.11(2) 0.25(4) 0.11(2) -0.06(2) -0.032(15)
C52 0.11(2) 0.086(19) 0.14(3) 0.005(17) -0.070(19) -0.008(17)
C53 0.16(3) 0.10(2) 0.085(18) -0.024(16) -0.03(2) 0.09(2)
C54 0.115(19) 0.121(18) 0.058(14) -0.003(13) 0.003(13) 0.050(15)
C55 0.046(10) 0.067(12) 0.058(11) 0.020(9) 0.011(8) 0.000(9)
C56 0.120(18) 0.081(14) 0.054(12) 0.022(11) 0.032(12) 0.025(13)
C57 0.110(19) 0.14(2) 0.079(16) 0.031(15) 0.033(14) 0.057(16)
C58 0.088(16) 0.094(16) 0.12(2) 0.023(15) 0.037(15) 0.030(13)
C59 0.082(15) 0.100(16) 0.076(15) -0.022(13) 0.008(12) 0.017(13)
C60 0.119(18) 0.100(18) 0.065(14) 0.021(12) 0.025(13) 0.014(14)

loop_
_atom_type_symbol
_atom_type_description
_atom_type_scat_dispersion_real
_atom_type_scat_dispersion_imag
_atom_type_scat_source
C C 0.0033 0.0016 'International Tables Vol C Tables 4.2.6.8 and 6.1.1.4'
H H 0.0000 0.0000 'International Tables Vol C Tables 4.2.6.8 and 6.1.1.4'
P P 0.1023 0.0942 'International Tables Vol C Tables 4.2.6.8 and 6.1.1.4'
Pt Pt -1.7033 8.3905 'International Tables Vol C Tables 4.2.6.8 and 6.1.1.4'

loop_
_geom_angle_atom_site_label_1
_geom_angle_atom_site_label_2
_geom_angle_atom_site_label_3
_geom_angle
C1 Pt1 C26 87.6(6)
C1 Pt1 P1 93.5(5)
C26 Pt1 P1 178.3(4)
C1 Pt1 P2 171.6(4)
C26 Pt1 P2 93.3(4)
P1 Pt1 P2 85.83(15)
C49 P1 C35 104.8(8)
C49 P1 C55 105.5(7)
C35 P1 C55 106.2(8)
C49 P1 Pt1 116.2(6)
C35 P1 Pt1 106.4(6)
C55 P1 Pt1 116.6(5)
C37 P2 C43 105.9(7)
C37 P2 C36 106.0(7)
C43 P2 C36 106.6(8)
C37 P2 Pt1 116.0(5)
C43 P2 Pt1 115.8(5)
C36 P2 Pt1 105.8(5)
C2 C1 Pt1 173.0(14)
C1 C2 C3 166.4(15)
C4 C3 C8 122.3(13)
C4 C3 C2 117.6(14)
C8 C3 C2 120.1(14)
C3 C4 C5 119.7(16)
C6 C5 C4 118.6(17)
C6 C5 C27 118.0(16)
C4 C5 C27 123.4(19)
C5 C6 C7 121.6(16)
C8 C7 C6 120.7(17)
C7 C8 C9 119.8(16)
C7 C8 C3 117.0(16)
C9 C8 C3 123.2(13)
C10 C9 C8 177.4(19)
C9 C10 C11 176.7(19)
C16 C11 C12 116.2(17)
C16 C11 C10 124.5(16)
C12 C11 C10 119.2(16)
C13 C12 C11 123.3(18)
C14 C13 C12 118.8(18)
C13 C14 C15 119.5(18)
C16 C15 C14 122.2(18)
C15 C16 C11 119.8(17)
C15 C16 C17 120.3(17)
C11 C16 C17 120.0(16)
C18 C17 C16 177.6(19)
C17 C18 C19 178.5(18)
C20 C19 C24 121.8(17)
C20 C19 C18 116.1(16)
C24 C19 C18 122.1(14)
C19 C20 C21 117.9(18)
C22 C21 C20 122.2(17)
C23 C22 C21 117.5(17)
C23 C22 C31 120.8(17)
C21 C22 C31 121.6(17)
C22 C23 C24 123.0(16)
C19 C24 C23 117.4(15)
C19 C24 C25 122.7(15)
C23 C24 C25 119.9(14)
C26 C25 C24 172.8(17)
C25 C26 Pt1 175.0(13)
C30 C27 C28 108.7(15)
C30 C27 C29 108.2(15)
C28 C27 C29 104.4(14)
C30 C27 C5 112.3(18)
C28 C27 C5 112.5(18)
C29 C27 C5 110.3(18)
C34 C31 C22 110.4(14)
C34 C31 C32 109.7(18)
C22 C31 C32 107.8(16)
C34 C31 C33 106.0(16)
C22 C31 C33 114.3(16)
C32 C31 C33 108.5(14)
C36 C35 P1 108.8(11)
C35 C36 P2 105.4(11)
C38 C37 C42 117.2(15)
C38 C37 P2 118.6(11)
C42 C37 P2 124.2(13)
C37 C38 C39 121.2(16)
C40 C39 C38 119.4(18)
C41 C40 C39 120.4(18)
C40 C41 C42 120.5(18)
C41 C42 C37 121.1(18)
C44 C43 C48 118.3(17)
C44 C43 P2 119.2(12)
C48 C43 P2 122.5(14)
C43 C44 C45 122.9(19)
C44 C45 C46 119.9(19)
C47 C46 C45 117.5(19)
C46 C47 C48 121.9(17)
C43 C48 C47 119.1(17)
C50 C49 C54 117.8(19)
C50 C49 P1 120.1(15)
C54 C49 P1 122.1(17)
C49 C50 C51 123(2)
C52 C51 C50 119(3)
C53 C52 C51 117(3)
C52 C53 C54 125(3)
C49 C54 C53 119(2)
C56 C55 C60 116.2(17)
C56 C55 P1 120.9(14)
C60 C55 P1 122.8(14)
C55 C56 C57 121.0(17)
C58 C57 C56 122(2)
C59 C58 C57 119(2)
C58 C59 C60 119(2)
C59 C60 C55 122.4(19)
C2S C1S C5S 107.2(13)
C1S C2S C3S 106.7(12)
C4S C3S C2S 106.8(12)
C3S C4S C5S 104.6(14)
C1S C5S C4S 105.2(16)
C21S C22S C23S 101.8(18)
C22S C23S C24S 99.6(18)
C25S C24S C23S 99.4(16)
C24S C25S C26S 101.4(17)

loop_
_geom_bond_atom_site_label_1
_geom_bond_atom_site_label_2
_geom_bond_distance
Pt1 C1 1.938(14)
Pt1 C26 2.021(16)
Pt1 P1 2.270(4)
Pt1 P2 2.276(4)
P1 C49 1.797(17)
P1 C35 1.802(16)
P1 C55 1.816(16)
P2 C37 1.807(14)
P2 C43 1.814(17)
P2 C36 1.835(14)
C1 C2 1.262(17)
C2 C3 1.447(19)
C3 C4 1.381(18)
C3 C8 1.42(2)
C4 C5 1.402(19)
C5 C6 1.37(2)
C5 C27 1.53(3)
C6 C7 1.41(2)
C7 C8 1.377(19)
C8 C9 1.40(2)
C9 C10 1.153(18)
C10 C11 1.46(2)
C11 C16 1.39(2)
C11 C12 1.43(2)
C12 C13 1.38(2)
C13 C14 1.36(2)
C14 C15 1.40(2)
C15 C16 1.38(2)
C16 C17 1.42(2)
C17 C18 1.188(18)
C18 C19 1.49(2)
C19 C20 1.38(2)
C19 C24 1.382(19)
C20 C21 1.39(2)
C21 C22 1.38(2)
C22 C23 1.36(2)
C22 C31 1.55(2)
C23 C24 1.39(2)
C24 C25 1.42(2)
C25 C26 1.200(18)
C27 C30 1.464(18)
C27 C28 1.485(18)
C27 C29 1.501(18)
C31 C34 1.52(2)
C31 C32 1.55(2)
C31 C33 1.55(2)
C35 C36 1.54(2)
C37 C38 1.357(19)
C37 C42 1.405(19)
C38 C39 1.41(2)
C39 C40 1.35(2)
C40 C41 1.35(2)
C41 C42 1.36(2)
C43 C44 1.36(2)
C43 C48 1.364(19)
C44 C45 1.37(2)
C45 C46 1.39(2)
C46 C47 1.36(2)
C47 C48 1.41(2)
C49 C50 1.29(2)
C49 C54 1.37(2)
C50 C51 1.42(3)
C51 C52 1.37(3)
C52 C53 1.28(3)
C53 C54 1.41(3)
C55 C56 1.36(2)
C55 C60 1.40(2)
C56 C57 1.36(2)
C57 C58 1.37(2)
C58 C59 1.35(2)
C59 C60 1.39(2)
C1S C2S 1.40(2)
C1S C5S 1.40(2)
C2S C3S 1.40(2)
C3S C4S 1.40(2)
C4S C5S 1.41(2)
C21S C22S 1.58(3)
C22S C23S 1.59(3)
C23S C24S 1.60(3)
C24S C25S 1.57(3)
C25S C26S 1.57(3)
